data_2238444
loop_
_publ_author_name
'Gerus, Aleksandra'
'Lis, Tadeusz'

_publ_section_title
;
 Poly[[\m-bis(4-nitrophenyl) phosphato-\k^2^<i>O</i>,<i>O</i>']sodium]
;
_journal_issue 8
_journal_name_full 'Acta Crystallographica Section E'
_journal_page_first m464
_journal_page_last m465
_journal_paper_doi 10.1107/S1600536813019260
_journal_volume 69
_journal_year 2013
_chemical_formula_iupac '[Na (C12 H8 N2 O8 P)]'
_chemical_formula_moiety 'C12 H8 N2 Na O8 P'
_chemical_formula_sum 'C12 H8 N2 Na O8 P'
_chemical_formula_weight 362.16
_chemical_name_common 'Bis(p-nitrophenyl) phosphate sodium salt'
_chemical_name_systematic
;
Poly[[\m-bis(4-nitrophenyl) phosphato-\k^2^<i>O</i>,<i>O</i>']sodium]
;
_space_group_IT_number 2
_symmetry_cell_setting triclinic
_symmetry_space_group_name_Hall '-P 1'
_symmetry_space_group_name_H-M 'P -1'
_atom_sites_solution_hydrogens geom
_atom_sites_solution_primary direct
_atom_sites_solution_secondary difmap
_audit_creation_method SHELXL-97
_cell_angle_alpha 103.93(3)
_cell_angle_beta 105.83(3)
_cell_angle_gamma 106.38(3)
_cell_formula_units_Z 2
_cell_length_a 6.963(2)
_cell_length_b 9.844(3)
_cell_length_c 11.213(3)
_cell_measurement_reflns_used 8925
_cell_measurement_temperature 100(2)
_cell_measurement_theta_max 37.4966
_cell_measurement_theta_min 3.1494
_cell_volume 666.1(4)
_computing_cell_refinement 'CrysAlis PRO (Agilent, 2011)'
_computing_data_collection 'CrysAlis PRO (Agilent, 2011)'
_computing_data_reduction 'CrysAlis PRO (Agilent, 2011)'
_computing_molecular_graphics 'XP in SHELXTL (Sheldrick, 2008)'
_computing_publication_material 'publCIF (Westrip, 2010)'
_computing_structure_refinement 'SHELXL97 (Sheldrick, 2008)'
_computing_structure_solution 'SHELXS97 (Sheldrick, 2008)'
_diffrn_ambient_temperature 100(2)
_diffrn_measured_fraction_theta_full 0.999
_diffrn_measured_fraction_theta_max 0.958
_diffrn_measurement_device_type 'Agilent Xcalibur (Onyx with CCD camera)'
_diffrn_measurement_method '\w and \p scans'
_diffrn_radiation_monochromator graphite
_diffrn_radiation_source 'fine-focus sealed tube'
_diffrn_radiation_type MoK\a
_diffrn_radiation_wavelength 0.71073
_diffrn_reflns_av_R_equivalents 0.0144
_diffrn_reflns_av_sigmaI/netI 0.0233
_diffrn_reflns_limit_h_max 10
_diffrn_reflns_limit_h_min -11
_diffrn_reflns_limit_k_max 15
_diffrn_reflns_limit_k_min -16
_diffrn_reflns_limit_l_max 15
_diffrn_reflns_limit_l_min -19
_diffrn_reflns_number 13418
_diffrn_reflns_theta_full 26.50
_diffrn_reflns_theta_max 37.59
_diffrn_reflns_theta_min 3.16
_diffrn_standards_number 0
_exptl_absorpt_coefficient_mu 0.291
_exptl_absorpt_correction_T_max 0.9309
_exptl_absorpt_correction_T_min 0.9179
_exptl_absorpt_correction_type analytical
_exptl_absorpt_process_details
;
(<i>CrysAlis PRO</i>; Agilent, 2011)
;
_exptl_crystal_colour yellow
_exptl_crystal_density_diffrn 1.806
_exptl_crystal_density_method 'not measured'
_exptl_crystal_description block
_exptl_crystal_F_000 368
_exptl_crystal_size_max 0.30
_exptl_crystal_size_mid 0.27
_exptl_crystal_size_min 0.25
_refine_diff_density_max 0.66
_refine_diff_density_min -0.33
_refine_ls_extinction_method none
_refine_ls_goodness_of_fit_ref 1.069
_refine_ls_hydrogen_treatment constr
_refine_ls_matrix_type full
_refine_ls_number_parameters 217
_refine_ls_number_reflns 6748
_refine_ls_number_restraints 0
_refine_ls_restrained_S_all 1.069
_refine_ls_R_factor_all 0.0408
_refine_ls_R_factor_gt 0.0300
_refine_ls_shift/su_max 0.001
_refine_ls_shift/su_mean 0.000
_refine_ls_structure_factor_coef Fsqd
_refine_ls_weighting_details 'calc w=1/[\s^2^(Fo^2^)+(0.0486P)^2^+0.1337P] where P=(Fo^2^+2Fc^2^)/3'
_refine_ls_weighting_scheme calc
_refine_ls_wR_factor_gt 0.0856
_refine_ls_wR_factor_ref 0.0899
_reflns_number_gt 5542
_reflns_number_total 6748
_reflns_threshold_expression I>2sigma(I)
_cod_data_source_file wm2751.cif
_cod_data_source_block I
_cod_original_cell_volume 666.1(3)
_cod_database_code 2238444
_cod_database_fobs_code 2238444

loop_
_symmetry_equiv_pos_as_xyz
'x, y, z'
'-x, -y, -z'

loop_
_atom_site_type_symbol
_atom_site_label
_atom_site_fract_x
_atom_site_fract_y
_atom_site_fract_z
_atom_site_U_iso_or_equiv
_atom_site_adp_type
_atom_site_calc_flag
_atom_site_refinement_flags
_atom_site_occupancy
_atom_site_symmetry_multiplicity
P P1 0.19163(3) 0.36887(2) 0.291283(19) 0.00783(4) Uani d . 1 1
O O1 0.52988(11) 1.11256(7) 0.18582(7) 0.01642(12) Uani d . 1 1
O O2 0.66594(11) 1.15233(7) 0.39510(6) 0.01488(11) Uani d . 1 1
O O3 -0.28509(13) -0.46498(7) 0.15506(8) 0.02195(14) Uani d . 1 1
O O4 -0.14079(12) -0.34783(8) 0.36644(7) 0.01817(13) Uani d . 1 1
O O11 0.18884(10) 0.45097(6) 0.18143(6) 0.01210(10) Uani d . 1 1
O O21 0.02554(10) 0.20680(6) 0.18007(6) 0.01107(10) Uani d . 1 1
O O31 0.40483(10) 0.36277(7) 0.34892(6) 0.01340(11) Uani d . 1 1
O O41 0.08681(9) 0.42769(7) 0.37940(6) 0.01131(10) Uani d . 1 1
N N1 0.55665(11) 1.06716(8) 0.27967(7) 0.01084(11) Uani d . 1 1
N N2 -0.18533(12) -0.34891(8) 0.25185(8) 0.01290(12) Uani d . 1 1
C C1 0.28334(12) 0.60309(8) 0.21207(7) 0.00932(12) Uani d . 1 1
C C2 0.24915(13) 0.65553(9) 0.10570(8) 0.01132(12) Uani d . 1 1
H H2 0.1654 0.5862 0.0187 0.014 Uiso calc R 1 1
C C3 0.33698(13) 0.80825(9) 0.12681(8) 0.01110(12) Uani d . 1 1
H H3 0.3144 0.8448 0.0551 0.013 Uiso calc R 1 1
C C4 0.45900(12) 0.90670(8) 0.25538(8) 0.00970(12) Uani d . 1 1
C C5 0.49639(13) 0.85587(9) 0.36171(8) 0.01053(12) Uani d . 1 1
H H5 0.5815 0.9255 0.4484 0.013 Uiso calc R 1 1
C C6 0.40903(13) 0.70311(9) 0.34079(8) 0.01043(12) Uani d . 1 1
H H6 0.4341 0.6669 0.4126 0.013 Uiso calc R 1 1
C C11 -0.01420(12) 0.07325(8) 0.20306(8) 0.00914(11) Uani d . 1 1
C C21 -0.14071(13) -0.05705(9) 0.09256(8) 0.01090(12) Uani d . 1 1
H H21 -0.1902 -0.0492 0.0077 0.013 Uiso calc R 1 1
C C31 -0.19405(13) -0.19754(9) 0.10643(8) 0.01187(13) Uani d . 1 1
H H31 -0.2790 -0.2867 0.0320 0.014 Uiso calc R 1 1
C C41 -0.11984(13) -0.20435(9) 0.23230(8) 0.01057(12) Uani d . 1 1
C C51 0.00777(13) -0.07667(9) 0.34263(8) 0.01163(13) Uani d . 1 1
H H51 0.0579 -0.0854 0.4271 0.014 Uiso calc R 1 1
C C61 0.06168(13) 0.06395(9) 0.32862(8) 0.01120(12) Uani d . 1 1
H H61 0.1489 0.1526 0.4033 0.013 Uiso calc R 1 1
Na Na 0.75570(5) 1.41177(4) 0.39243(3) 0.01082(7) Uani d . 1 1

loop_
_atom_site_aniso_label
_atom_site_aniso_U_11
_atom_site_aniso_U_22
_atom_site_aniso_U_33
_atom_site_aniso_U_12
_atom_site_aniso_U_13
_atom_site_aniso_U_23
P1 0.00772(8) 0.00661(8) 0.00894(8) 0.00226(6) 0.00311(6) 0.00274(6)
O1 0.0212(3) 0.0124(3) 0.0172(3) 0.0056(2) 0.0065(2) 0.0091(2)
O2 0.0167(3) 0.0091(2) 0.0144(3) 0.0027(2) 0.0032(2) 0.0020(2)
O3 0.0321(4) 0.0079(3) 0.0231(3) 0.0030(3) 0.0129(3) 0.0025(2)
O4 0.0225(3) 0.0154(3) 0.0206(3) 0.0075(2) 0.0087(3) 0.0116(2)
O11 0.0172(3) 0.0066(2) 0.0100(2) 0.00113(19) 0.0046(2) 0.00292(18)
O21 0.0137(2) 0.0062(2) 0.0103(2) 0.00136(19) 0.00201(19) 0.00335(18)
O31 0.0084(2) 0.0132(3) 0.0176(3) 0.0045(2) 0.0038(2) 0.0042(2)
O41 0.0108(2) 0.0121(2) 0.0121(2) 0.00466(19) 0.00572(19) 0.00352(19)
N1 0.0107(3) 0.0084(3) 0.0147(3) 0.0041(2) 0.0052(2) 0.0049(2)
N2 0.0142(3) 0.0093(3) 0.0190(3) 0.0054(2) 0.0094(2) 0.0063(2)
C1 0.0102(3) 0.0068(3) 0.0107(3) 0.0024(2) 0.0041(2) 0.0031(2)
C2 0.0127(3) 0.0092(3) 0.0100(3) 0.0020(2) 0.0031(2) 0.0035(2)
C3 0.0123(3) 0.0092(3) 0.0111(3) 0.0031(2) 0.0036(2) 0.0044(2)
C4 0.0101(3) 0.0072(3) 0.0122(3) 0.0031(2) 0.0044(2) 0.0038(2)
C5 0.0119(3) 0.0078(3) 0.0106(3) 0.0031(2) 0.0035(2) 0.0025(2)
C6 0.0123(3) 0.0086(3) 0.0097(3) 0.0031(2) 0.0037(2) 0.0035(2)
C11 0.0094(3) 0.0073(3) 0.0110(3) 0.0029(2) 0.0039(2) 0.0036(2)
C21 0.0126(3) 0.0084(3) 0.0101(3) 0.0025(2) 0.0036(2) 0.0028(2)
C31 0.0136(3) 0.0082(3) 0.0124(3) 0.0025(2) 0.0054(3) 0.0024(2)
C41 0.0121(3) 0.0074(3) 0.0142(3) 0.0040(2) 0.0068(2) 0.0046(2)
C51 0.0130(3) 0.0104(3) 0.0118(3) 0.0040(2) 0.0040(2) 0.0053(2)
C61 0.0130(3) 0.0086(3) 0.0099(3) 0.0024(2) 0.0027(2) 0.0031(2)
Na 0.00911(14) 0.00915(14) 0.01433(15) 0.00301(11) 0.00447(12) 0.00451(12)

loop_
_atom_type_symbol
_atom_type_description
_atom_type_scat_dispersion_real
_atom_type_scat_dispersion_imag
_atom_type_scat_source
C C 0.0033 0.0016 'International Tables Vol C Tables 4.2.6.8 and 6.1.1.4'
H H 0.0000 0.0000 'International Tables Vol C Tables 4.2.6.8 and 6.1.1.4'
N N 0.0061 0.0033 'International Tables Vol C Tables 4.2.6.8 and 6.1.1.4'
O O 0.0106 0.0060 'International Tables Vol C Tables 4.2.6.8 and 6.1.1.4'
P P 0.1023 0.0942 'International Tables Vol C Tables 4.2.6.8 and 6.1.1.4'
Na Na 0.0362 0.0249 'International Tables Vol C Tables 4.2.6.8 and 6.1.1.4'

loop_
_geom_angle_atom_site_label_1
_geom_angle_atom_site_label_2
_geom_angle_atom_site_label_3
_geom_angle_site_symmetry_1
_geom_angle_site_symmetry_3
_geom_angle
_geom_angle_publ_flag
O31 P1 O41 . . 119.67(5) y
O31 P1 O11 . . 110.86(4) y
O41 P1 O11 . . 110.02(4) y
O31 P1 O21 . . 110.48(5) y
O41 P1 O21 . . 110.21(4) y
O11 P1 O21 . . 92.20(4) y
N1 O1 Na . . 83.76(6) ?
N1 O2 Na . . 106.72(6) ?
N2 O4 Na . 1_435 116.10(7) ?
C1 O11 P1 . . 123.69(6) ?
C11 O21 P1 . . 123.67(6) ?
P1 O31 Na . 1_545 157.93(4) ?
P1 O41 Na . 1_445 143.20(5) ?
P1 O41 Na . 2_676 129.49(4) ?
Na O41 Na 1_445 2_676 87.11(4) ?
O1 N1 O2 . . 122.74(7) ?
O1 N1 C4 . . 119.12(8) ?
O2 N1 C4 . . 118.13(8) ?
O1 N1 Na . . 72.71(6) ?
O2 N1 Na . . 50.43(5) ?
C4 N1 Na . . 167.00(5) ?
O3 N2 O4 . . 123.14(8) ?
O3 N2 C41 . . 119.25(8) ?
O4 N2 C41 . . 117.59(8) ?
O11 C1 C2 . . 115.91(8) ?
O11 C1 C6 . . 123.34(8) ?
C2 C1 C6 . . 120.75(7) ?
C3 C2 C1 . . 120.25(8) ?
C3 C2 H2 . . 119.9 ?
C1 C2 H2 . . 119.9 ?
C2 C3 C4 . . 118.44(8) ?
C2 C3 H3 . . 120.8 ?
C4 C3 H3 . . 120.8 ?
C5 C4 C3 . . 121.88(8) ?
C5 C4 N1 . . 118.65(8) ?
C3 C4 N1 . . 119.43(8) ?
C6 C5 C4 . . 119.77(8) ?
C6 C5 H5 . . 120.1 ?
C4 C5 H5 . . 120.1 ?
C5 C6 C1 . . 118.90(8) ?
C5 C6 H6 . . 120.6 ?
C1 C6 H6 . . 120.6 ?
O21 C11 C61 . . 123.21(8) ?
O21 C11 C21 . . 116.04(7) ?
C61 C11 C21 . . 120.74(8) ?
C31 C21 C11 . . 120.28(8) ?
C31 C21 H21 . . 119.9 ?
C11 C21 H21 . . 119.9 ?
C21 C31 C41 . . 118.15(8) ?
C21 C31 H31 . . 120.9 ?
C41 C31 H31 . . 120.9 ?
C51 C41 C31 . . 122.37(8) ?
C51 C41 N2 . . 117.95(8) ?
C31 C41 N2 . . 119.61(8) ?
C41 C51 C61 . . 119.45(8) ?
C41 C51 H51 . . 120.3 ?
C61 C51 H51 . . 120.3 ?
C51 C61 C11 . . 119.01(8) ?
C51 C61 H61 . . 120.5 ?
C11 C61 H61 . . 120.5 ?
O31 Na O41 1_565 1_665 165.08(3) ?
O31 Na O4 1_565 1_675 99.55(4) ?
O41 Na O4 1_665 1_675 81.55(4) ?
O31 Na O41 1_565 2_676 101.98(5) ?
O41 Na O41 1_665 2_676 92.89(4) ?
O4 Na O41 1_675 2_676 80.28(4) ?
O31 Na O2 1_565 . 84.38(4) ?
O41 Na O2 1_665 . 92.94(4) ?
O4 Na O2 1_675 . 172.26(3) ?
O41 Na O2 2_676 . 105.55(4) ?
O31 Na O1 1_565 . 74.29(5) ?
O41 Na O1 1_665 . 93.25(4) ?
O4 Na O1 1_675 . 128.23(3) ?
O41 Na O1 2_676 . 151.44(3) ?
O2 Na O1 . . 46.28(3) ?
O31 Na N1 1_565 . 76.99(4) ?
O41 Na N1 1_665 . 94.92(4) ?
O4 Na N1 1_675 . 151.70(3) ?
O41 Na N1 2_676 . 128.02(4) ?
O2 Na N1 . . 22.85(2) ?
O1 Na N1 . . 23.53(2) ?

loop_
_geom_bond_atom_site_label_1
_geom_bond_atom_site_label_2
_geom_bond_site_symmetry_2
_geom_bond_distance
_geom_bond_publ_flag
P1 O31 . 1.4733(8) y
P1 O41 . 1.4834(7) y
P1 O11 . 1.6266(8) y
P1 O21 . 1.6287(12) y
O1 N1 . 1.2282(10) ?
O1 Na . 2.9377(18) y
O2 N1 . 1.2399(12) ?
O2 Na . 2.4618(11) y
O3 N2 . 1.2288(12) ?
O4 N2 . 1.2335(11) ?
O4 Na 1_435 2.3853(11) y
O11 C1 . 1.3663(11) ?
O21 C11 . 1.3668(10) ?
O31 Na 1_545 2.2386(10) y
O41 Na 1_445 2.3135(9) y
O41 Na 2_676 2.4065(14) y
N1 C4 . 1.4552(12) ?
N2 C41 . 1.4560(12) ?
C1 C2 . 1.3987(12) ?
C1 C6 . 1.3998(14) ?
C2 C3 . 1.3861(12) ?
C2 H2 . 0.9500 ?
C3 C4 . 1.3908(14) ?
C3 H3 . 0.9500 ?
C4 C5 . 1.3895(12) ?
C5 C6 . 1.3867(12) ?
C5 H5 . 0.9500 ?
C6 H6 . 0.9500 ?
C11 C61 . 1.3976(12) ?
C11 C21 . 1.3995(14) ?
C21 C31 . 1.3857(12) ?
C21 H21 . 0.9500 ?
C31 C41 . 1.3894(12) ?
C31 H31 . 0.9500 ?
C41 C51 . 1.3862(14) ?
C51 C61 . 1.3877(12) ?
C51 H51 . 0.9500 ?
C61 H61 . 0.9500 ?
Na Na 2_786 3.253(2) ?

loop_
_geom_hbond_atom_site_label_D
_geom_hbond_atom_site_label_H
_geom_hbond_atom_site_label_A
_geom_hbond_site_symmetry_A
_geom_hbond_distance_DH
_geom_hbond_distance_HA
_geom_hbond_distance_DA
_geom_hbond_angle_DHA
C2 H2 O3 2 0.95 2.50 3.1865(15) 129.4
C21 H21 O1 2_565 0.95 2.53 3.3337(18) 142.3

loop_
_geom_torsion_atom_site_label_1
_geom_torsion_atom_site_label_2
_geom_torsion_atom_site_label_3
_geom_torsion_atom_site_label_4
_geom_torsion
O31 P1 O11 C1 -74.91(8)
O41 P1 O11 C1 59.73(8)
O21 P1 O11 C1 172.18(6)
O31 P1 O21 C11 53.96(7)
O41 P1 O21 C11 -80.51(7)
O11 P1 O21 C11 167.21(6)
P1 O11 C1 C2 -174.63(6)
P1 O11 C1 C6 5.90(11)
O11 C1 C2 C3 179.50(7)
C6 C1 C2 C3 -1.01(12)
C1 C2 C3 C4 0.09(12)
C2 C3 C4 C5 0.72(12)
C2 C3 C4 N1 178.70(7)
O1 N1 C4 C5 177.82(7)
O2 N1 C4 C5 -1.43(11)
O1 N1 C4 C3 -0.23(11)
O2 N1 C4 C3 -179.48(7)
C3 C4 C5 C6 -0.60(12)
N1 C4 C5 C6 -178.60(7)
C4 C5 C6 C1 -0.33(12)
O11 C1 C6 C5 -179.42(7)
C2 C1 C6 C5 1.12(12)
P1 O21 C11 C61 8.66(11)
P1 O21 C11 C21 -172.40(6)
O21 C11 C21 C31 -178.45(7)
C61 C11 C21 C31 0.52(12)
C11 C21 C31 C41 0.45(12)
C21 C31 C41 C51 -1.26(12)
C21 C31 C41 N2 175.67(7)
O3 N2 C41 C51 -174.72(8)
O4 N2 C41 C51 6.77(11)
O3 N2 C41 C31 8.22(12)
O4 N2 C41 C31 -170.30(8)
C31 C41 C51 C61 1.08(12)
N2 C41 C51 C61 -175.90(7)
C41 C51 C61 C11 -0.07(12)
O21 C11 C61 C51 178.18(7)
C21 C11 C61 C51 -0.71(12)
